data_4081536
loop_
_publ_author_name
'Dietz, Christina'
'Jouikov, Viatcheslav'
'Jurkschat, Klaus'

_publ_section_title
;
 Diastereoselectiveortho-Metalation of a Chiral Ferrocenylphosphonic
 Diamide and Its Organotin Derivatives
;
_journal_issue 20
_journal_name_full Organometallics
_journal_page_first 5906
_journal_paper_doi 10.1021/om4004797
_journal_volume 32
_journal_year 2013
_chemical_absolute_configuration ad
_chemical_formula_moiety 'C18 H25 Fe N2 O P'
_chemical_formula_sum 'C18 H25 Fe N2 O P'
_chemical_formula_weight 372.22
_chemical_name_systematic
; 
(3aS,7aS)-2-Ferrocenyl-(3a,4,5,6,7,7a-octahydro-1,3-dimethyl-
1,3,2-benzodiaza-phosphol)-2-oxid
;
_space_group_IT_number 19
_symmetry_cell_setting orthorhombic
_symmetry_space_group_name_Hall 'P 2ac 2ab'
_symmetry_space_group_name_H-M 'P 21 21 21'
_atom_sites_solution_hydrogens geom
_atom_sites_solution_primary direct
_atom_sites_solution_secondary difmap
_audit_creation_method SHELXL-97
_cell_angle_alpha 90.00
_cell_angle_beta 90.00
_cell_angle_gamma 90.00
_cell_formula_units_Z 4
_cell_length_a 6.0784(2)
_cell_length_b 11.3791(4)
_cell_length_c 24.8126(8)
_cell_measurement_reflns_used 8118
_cell_measurement_temperature 173(2)
_cell_measurement_theta_max 29.1324
_cell_measurement_theta_min 2.4238
_cell_volume 1716.21(10)
_computing_cell_refinement 'CrysAlisPro, Oxford Diffraction Ltd., Version 1.171.33.55''
_computing_data_collection 'CrysAlisPro, Oxford Diffraction Ltd., Version 1.171.33.55''
_computing_data_reduction 'CrysAlisPro, Oxford Diffraction Ltd., Version 1.171.33.55''
_computing_molecular_graphics 'SHELXP-97 (Sheldrick, 1997)'
_computing_publication_material 'enCIFer Version 1.4'
_computing_structure_refinement 'SHELXL-97 (Sheldrick, 1997)'
_computing_structure_solution 'SHELXS-97 (Sheldrick, 1990)'
_diffrn_ambient_temperature 173(2)
_diffrn_measured_fraction_theta_full 0.999
_diffrn_measured_fraction_theta_max 0.999
_diffrn_measurement_device 'XcaliburS CCD Diffractometer'
_diffrn_measurement_method '\w und \y scan'
_diffrn_radiation_monochromator graphite
_diffrn_radiation_source 'fine-focus sealed tube'
_diffrn_radiation_type MoK\a
_diffrn_radiation_wavelength 0.71073
_diffrn_reflns_av_R_equivalents 0.0336
_diffrn_reflns_av_sigmaI/netI 0.0374
_diffrn_reflns_limit_h_max 7
_diffrn_reflns_limit_h_min -7
_diffrn_reflns_limit_k_max 13
_diffrn_reflns_limit_k_min -13
_diffrn_reflns_limit_l_max 30
_diffrn_reflns_limit_l_min -26
_diffrn_reflns_number 13411
_diffrn_reflns_theta_full 25.50
_diffrn_reflns_theta_max 25.50
_diffrn_reflns_theta_min 2.43
_exptl_absorpt_coefficient_mu 0.978
_exptl_absorpt_correction_T_max 1.00000
_exptl_absorpt_correction_T_min 0.88228
_exptl_absorpt_correction_type multi-scan
_exptl_absorpt_process_details
;
CrysAlisPro, Oxford Diffraction Ltd.,
Version 1.171.33.55 (release 05-01-2010 CrysAlis171 .NET)
(compiled Jan  5 2010,16:28:46)
Empirical absorption correction using spherical harmonics,
 implemented in SCALE3 ABSPACK scaling algorithm.
;
_exptl_crystal_colour orange
_exptl_crystal_density_diffrn 1.441
_exptl_crystal_density_method 'not measured'
_exptl_crystal_description column
_exptl_crystal_F_000 784
_exptl_crystal_size_max 0.50
_exptl_crystal_size_mid 0.21
_exptl_crystal_size_min 0.18
_refine_diff_density_max 0.218
_refine_diff_density_min -0.194
_refine_diff_density_rms 0.043
_refine_ls_abs_structure_details 'Flack H D (1983), Acta Cryst. A39, 876-881'
_refine_ls_abs_structure_Flack 0.001(15)
_refine_ls_extinction_method none
_refine_ls_goodness_of_fit_ref 0.833
_refine_ls_hydrogen_treatment constr
_refine_ls_matrix_type full
_refine_ls_number_parameters 210
_refine_ls_number_reflns 3208
_refine_ls_number_restraints 0
_refine_ls_restrained_S_all 0.833
_refine_ls_R_factor_all 0.0295
_refine_ls_R_factor_gt 0.0244
_refine_ls_shift/su_max 0.001
_refine_ls_shift/su_mean 0.000
_refine_ls_structure_factor_coef Fsqd
_refine_ls_weighting_details 'calc w=1/[\s^2^(Fo^2^)+(0.0418P)^2^+0.0000P] where P=(Fo^2^+2Fc^2^)/3'
_refine_ls_weighting_scheme calc
_refine_ls_wR_factor_gt 0.0569
_refine_ls_wR_factor_ref 0.0580
_reflns_number_gt 2807
_reflns_number_total 3208
_reflns_threshold_expression >2sigma(I)
_cod_data_source_file om4004797_si_002.cif
_cod_data_source_block compound(S,S)-1
_cod_database_code 4081536

loop_
_symmetry_equiv_pos_as_xyz
'x, y, z'
'-x+1/2, -y, z+1/2'
'-x, y+1/2, -z+1/2'
'x+1/2, -y+1/2, -z'

loop_
_atom_site_label
_atom_site_type_symbol
_atom_site_fract_x
_atom_site_fract_y
_atom_site_fract_z
_atom_site_U_iso_or_equiv
_atom_site_adp_type
_atom_site_occupancy
_atom_site_symmetry_multiplicity
_atom_site_calc_flag
_atom_site_refinement_flags
Fe1 Fe 0.75322(6) 0.81579(2) 0.211387(10) 0.01846(9) Uani 1 1 d .
P1 P 0.51138(10) 0.97432(5) 0.10844(2) 0.01903(13) Uani 1 1 d .
O1 O 0.3367(3) 1.02343(16) 0.14256(6) 0.0325(4) Uani 1 1 d .
C1 C 0.6197(4) 0.8441(2) 0.13760(8) 0.0194(5) Uani 1 1 d .
C2 C 0.5012(4) 0.7555(2) 0.16588(8) 0.0270(5) Uani 1 1 d .
H2 H 0.3527 0.7583 0.1749 0.032 Uiso 1 1 calc R
C3 C 0.6472(5) 0.6632(2) 0.17783(9) 0.0346(7) Uani 1 1 d .
H3 H 0.6112 0.5941 0.1958 0.041 Uiso 1 1 calc R
C4 C 0.8565(5) 0.6927(2) 0.15799(9) 0.0328(6) Uani 1 1 d .
H4 H 0.9828 0.6471 0.1610 0.039 Uiso 1 1 calc R
C5 C 0.8422(4) 0.8036(2) 0.13278(8) 0.0250(6) Uani 1 1 d .
H5 H 0.9569 0.8435 0.1160 0.030 Uiso 1 1 calc R
C6 C 0.7416(5) 0.96837(19) 0.25406(8) 0.0307(5) Uani 1 1 d .
H6 H 0.6807 1.0391 0.2426 0.037 Uiso 1 1 calc R
C7 C 0.6296(4) 0.8785(2) 0.28191(8) 0.0291(6) Uani 1 1 d .
H7 H 0.4822 0.8795 0.2919 0.035 Uiso 1 1 calc R
C8 C 0.7810(4) 0.7862(2) 0.29198(8) 0.0275(6) Uani 1 1 d .
H8 H 0.7512 0.7160 0.3097 0.033 Uiso 1 1 calc R
C9 C 0.9858(4) 0.8207(2) 0.27002(8) 0.0322(6) Uani 1 1 d .
H9 H 1.1148 0.7769 0.2709 0.039 Uiso 1 1 calc R
C10 C 0.9617(4) 0.9328(2) 0.24652(9) 0.0320(6) Uani 1 1 d .
H10 H 1.0712 0.9755 0.2292 0.038 Uiso 1 1 calc R
N1 N 0.7246(3) 1.05555(15) 0.09058(6) 0.0221(4) Uani 1 1 d .
N2 N 0.4377(3) 0.94225(16) 0.04514(7) 0.0191(4) Uani 1 1 d .
C11 C 0.7197(4) 1.08039(17) 0.03254(8) 0.0200(5) Uani 1 1 d .
H11 H 0.6193 1.1463 0.0261 0.024 Uiso 1 1 calc R
C12 C 0.6195(4) 0.9705(2) 0.00905(8) 0.0217(5) Uani 1 1 d .
H12 H 0.7284 0.9072 0.0113 0.026 Uiso 1 1 calc R
C13 C 0.5636(5) 0.9900(2) -0.04951(9) 0.0382(7) Uani 1 1 d .
H13A H 0.4597 1.0543 -0.0530 0.046 Uiso 1 1 calc R
H13B H 0.4972 0.9198 -0.0646 0.046 Uiso 1 1 calc R
C14 C 0.7757(6) 1.0190(2) -0.07935(9) 0.0480(8) Uani 1 1 d .
H14A H 0.8707 0.9506 -0.0792 0.058 Uiso 1 1 calc R
H14B H 0.7413 1.0374 -0.1166 0.058 Uiso 1 1 calc R
C15 C 0.8975(5) 1.1221(2) -0.05433(10) 0.0407(7) Uani 1 1 d .
H15A H 0.8134 1.1933 -0.0603 0.049 Uiso 1 1 calc R
H15B H 1.0383 1.1312 -0.0723 0.049 Uiso 1 1 calc R
C16 C 0.9365(4) 1.1072(2) 0.00608(9) 0.0330(6) Uani 1 1 d .
H16A H 1.0394 1.0436 0.0124 0.040 Uiso 1 1 calc R
H16B H 0.9982 1.1788 0.0210 0.040 Uiso 1 1 calc R
C17 C 0.8152(4) 1.1440(2) 0.12667(8) 0.0332(7) Uani 1 1 d .
H17A H 0.9675 1.1566 0.1182 0.050 Uiso 1 1 calc R
H17B H 0.8024 1.1174 0.1633 0.050 Uiso 1 1 calc R
H17C H 0.7356 1.2162 0.1224 0.050 Uiso 1 1 calc R
C18 C 0.3266(4) 0.8329(2) 0.03404(9) 0.0291(6) Uani 1 1 d .
H18A H 0.2618 0.8361 -0.0012 0.044 Uiso 1 1 calc R
H18B H 0.2136 0.8203 0.0604 0.044 Uiso 1 1 calc R
H18C H 0.4306 0.7695 0.0355 0.044 Uiso 1 1 calc R

loop_
_atom_site_aniso_label
_atom_site_aniso_U_11
_atom_site_aniso_U_22
_atom_site_aniso_U_33
_atom_site_aniso_U_23
_atom_site_aniso_U_13
_atom_site_aniso_U_12
Fe1 0.01989(14) 0.01882(15) 0.01667(14) 0.00121(12) 0.00198(16) -0.00031(18)
P1 0.0197(3) 0.0208(3) 0.0166(3) -0.0035(2) -0.0008(2) 0.0016(3)
O1 0.0351(10) 0.0391(10) 0.0233(8) -0.0067(8) 0.0046(7) 0.0115(8)
C1 0.0247(13) 0.0196(13) 0.0139(11) -0.0027(9) 0.0000(10) -0.0023(10)
C2 0.0279(13) 0.0308(14) 0.0224(12) -0.0016(10) 0.0016(11) -0.0109(13)
C3 0.0568(18) 0.0169(14) 0.0300(14) 0.0001(11) -0.0036(13) -0.0096(13)
C4 0.0472(16) 0.0259(15) 0.0253(13) -0.0058(11) 0.0060(12) 0.0171(14)
C5 0.0310(13) 0.0286(15) 0.0152(11) 0.0016(10) 0.0101(10) 0.0071(12)
C6 0.0518(15) 0.0211(11) 0.0193(11) -0.0048(9) -0.0041(14) 0.0008(17)
C7 0.0368(15) 0.0345(15) 0.0161(12) -0.0024(11) 0.0041(11) 0.0018(12)
C8 0.0352(15) 0.0304(13) 0.0171(10) 0.0049(9) -0.0060(11) 0.0010(11)
C9 0.0273(13) 0.0416(15) 0.0278(12) 0.0065(11) -0.0092(10) -0.0029(14)
C10 0.0367(16) 0.0360(15) 0.0234(12) 0.0007(11) -0.0093(11) -0.0152(13)
N1 0.0277(11) 0.0198(9) 0.0188(9) 0.0010(7) -0.0082(9) -0.0046(10)
N2 0.0179(10) 0.0241(11) 0.0153(9) -0.0041(8) -0.0008(7) -0.0023(8)
C11 0.0232(14) 0.0169(11) 0.0197(10) 0.0018(8) -0.0009(10) 0.0038(11)
C12 0.0230(12) 0.0222(12) 0.0198(11) -0.0012(10) 0.0038(9) 0.0003(11)
C13 0.0569(19) 0.0387(17) 0.0191(12) -0.0014(11) -0.0023(11) -0.0154(14)
C14 0.077(2) 0.0384(15) 0.0291(13) -0.0017(11) 0.0213(16) -0.011(2)
C15 0.0484(19) 0.0335(16) 0.0403(15) 0.0071(12) 0.0197(13) -0.0047(14)
C16 0.0331(15) 0.0275(14) 0.0384(14) 0.0098(12) 0.0016(11) -0.0077(12)
C17 0.0469(18) 0.0232(13) 0.0294(13) 0.0027(10) -0.0168(11) -0.0107(11)
C18 0.0248(12) 0.0373(15) 0.0252(12) -0.0077(11) 0.0012(10) -0.0111(11)

loop_
_atom_type_symbol
_atom_type_description
_atom_type_scat_dispersion_real
_atom_type_scat_dispersion_imag
_atom_type_scat_source
C C 0.0033 0.0016 'International Tables Vol C Tables 4.2.6.8 and 6.1.1.4'
H H 0.0000 0.0000 'International Tables Vol C Tables 4.2.6.8 and 6.1.1.4'
N N 0.0061 0.0033 'International Tables Vol C Tables 4.2.6.8 and 6.1.1.4'
O O 0.0106 0.0060 'International Tables Vol C Tables 4.2.6.8 and 6.1.1.4'
P P 0.1023 0.0942 'International Tables Vol C Tables 4.2.6.8 and 6.1.1.4'
Fe Fe 0.3463 0.8444 'International Tables Vol C Tables 4.2.6.8 and 6.1.1.4'

loop_
_geom_angle_atom_site_label_1
_geom_angle_atom_site_label_2
_geom_angle_atom_site_label_3
_geom_angle
C2 Fe1 C1 41.14(9)
C2 Fe1 C4 68.63(11)
C1 Fe1 C4 69.11(9)
C2 Fe1 C5 69.03(10)
C1 Fe1 C5 41.38(9)
C4 Fe1 C5 40.72(10)
C2 Fe1 C9 159.57(9)
C1 Fe1 C9 157.14(10)
C4 Fe1 C9 105.79(11)
C5 Fe1 C9 120.37(10)
C2 Fe1 C3 40.62(10)
C1 Fe1 C3 68.81(10)
C4 Fe1 C3 40.51(11)
C5 Fe1 C3 68.42(10)
C9 Fe1 C3 122.60(11)
C2 Fe1 C7 108.63(10)
C1 Fe1 C7 124.98(10)
C4 Fe1 C7 156.79(10)
C5 Fe1 C7 161.75(10)
C9 Fe1 C7 68.32(11)
C3 Fe1 C7 122.38(11)
C2 Fe1 C6 123.59(11)
C1 Fe1 C6 108.69(9)
C4 Fe1 C6 160.08(11)
C5 Fe1 C6 124.59(10)
C9 Fe1 C6 68.13(11)
C3 Fe1 C6 158.73(12)
C7 Fe1 C6 40.54(9)
C2 Fe1 C10 158.88(10)
C1 Fe1 C10 122.16(10)
C4 Fe1 C10 122.63(11)
C5 Fe1 C10 106.89(10)
C9 Fe1 C10 40.59(10)
C3 Fe1 C10 158.91(11)
C7 Fe1 C10 68.39(11)
C6 Fe1 C10 40.56(11)
C2 Fe1 C8 123.73(9)
C1 Fe1 C8 161.18(9)
C4 Fe1 C8 120.14(9)
C5 Fe1 C8 155.69(10)
C9 Fe1 C8 40.72(9)
C3 Fe1 C8 106.72(9)
C7 Fe1 C8 40.81(9)
C6 Fe1 C8 68.46(9)
C10 Fe1 C8 68.62(9)
O1 P1 N1 120.59(10)
O1 P1 N2 115.50(10)
N1 P1 N2 94.59(9)
O1 P1 C1 110.55(10)
N1 P1 C1 106.57(10)
N2 P1 C1 107.43(10)
C2 C1 C5 107.0(2)
C2 C1 P1 127.13(18)
C5 C1 P1 125.71(19)
C2 C1 Fe1 69.23(13)
C5 C1 Fe1 69.33(13)
P1 C1 Fe1 130.42(12)
C3 C2 C1 108.2(2)
C3 C2 Fe1 69.99(14)
C1 C2 Fe1 69.62(13)
C3 C2 H2 125.9
C1 C2 H2 125.9
Fe1 C2 H2 126.1
C4 C3 C2 108.6(2)
C4 C3 Fe1 69.60(15)
C2 C3 Fe1 69.39(14)
C4 C3 H3 125.7
C2 C3 H3 125.7
Fe1 C3 H3 126.9
C3 C4 C5 108.3(2)
C3 C4 Fe1 69.88(15)
C5 C4 Fe1 69.69(13)
C3 C4 H4 125.9
C5 C4 H4 125.9
Fe1 C4 H4 126.1
C4 C5 C1 107.9(2)
C4 C5 Fe1 69.59(12)
C1 C5 Fe1 69.29(12)
C4 C5 H5 126.0
C1 C5 H5 126.0
Fe1 C5 H5 126.7
C7 C6 C10 108.3(2)
C7 C6 Fe1 69.68(13)
C10 C6 Fe1 69.68(13)
C7 C6 H6 125.8
C10 C6 H6 125.8
Fe1 C6 H6 126.4
C6 C7 C8 108.1(2)
C6 C7 Fe1 69.78(12)
C8 C7 Fe1 69.65(12)
C6 C7 H7 126.0
C8 C7 H7 126.0
Fe1 C7 H7 126.2
C9 C8 C7 107.3(2)
C9 C8 Fe1 69.42(12)
C7 C8 Fe1 69.54(11)
C9 C8 H8 126.4
C7 C8 H8 126.4
Fe1 C8 H8 126.3
C10 C9 C8 108.6(2)
C10 C9 Fe1 69.88(13)
C8 C9 Fe1 69.86(13)
C10 C9 H9 125.7
C8 C9 H9 125.7
Fe1 C9 H9 126.2
C9 C10 C6 107.7(2)
C9 C10 Fe1 69.53(14)
C6 C10 Fe1 69.76(13)
C9 C10 H10 126.2
C6 C10 H10 126.2
Fe1 C10 H10 126.1
C17 N1 C11 118.57(17)
C17 N1 P1 121.24(15)
C11 N1 P1 110.79(14)
C18 N2 C12 115.34(18)
C18 N2 P1 119.51(15)
C12 N2 P1 108.99(14)
N1 C11 C16 116.73(19)
N1 C11 C12 103.16(16)
C16 C11 C12 110.71(18)
N1 C11 H11 108.6
C16 C11 H11 108.6
C12 C11 H11 108.6
N2 C12 C11 104.58(17)
N2 C12 C13 116.9(2)
C11 C12 C13 109.97(19)
N2 C12 H12 108.4
C11 C12 H12 108.4
C13 C12 H12 108.4
C12 C13 C14 108.0(2)
C12 C13 H13A 110.1
C14 C13 H13A 110.1
C12 C13 H13B 110.1
C14 C13 H13B 110.1
H13A C13 H13B 108.4
C15 C14 C13 112.4(2)
C15 C14 H14A 109.1
C13 C14 H14A 109.1
C15 C14 H14B 109.1
C13 C14 H14B 109.1
H14A C14 H14B 107.9
C14 C15 C16 113.0(2)
C14 C15 H15A 109.0
C16 C15 H15A 109.0
C14 C15 H15B 109.0
C16 C15 H15B 109.0
H15A C15 H15B 107.8
C11 C16 C15 108.4(2)
C11 C16 H16A 110.0
C15 C16 H16A 110.0
C11 C16 H16B 110.0
C15 C16 H16B 110.0
H16A C16 H16B 108.4
N1 C17 H17A 109.5
N1 C17 H17B 109.5
H17A C17 H17B 109.5
N1 C17 H17C 109.5
H17A C17 H17C 109.5
H17B C17 H17C 109.5
N2 C18 H18A 109.5
N2 C18 H18B 109.5
H18A C18 H18B 109.5
N2 C18 H18C 109.5
H18A C18 H18C 109.5
H18B C18 H18C 109.5

loop_
_geom_bond_atom_site_label_1
_geom_bond_atom_site_label_2
_geom_bond_distance
Fe1 C2 2.023(2)
Fe1 C1 2.028(2)
Fe1 C4 2.027(2)
Fe1 C5 2.029(2)
Fe1 C9 2.029(2)
Fe1 C3 2.031(2)
Fe1 C7 2.033(2)
Fe1 C6 2.035(2)
Fe1 C10 2.034(2)
Fe1 C8 2.035(2)
P1 O1 1.4685(16)
P1 N1 1.653(2)
P1 N2 1.6736(17)
P1 C1 1.776(2)
C1 C2 1.424(3)
C1 C5 1.433(3)
C2 C3 1.407(4)
C2 H2 0.9300
C3 C4 1.405(4)
C3 H3 0.9300
C4 C5 1.411(3)
C4 H4 0.9300
C5 H5 0.9300
C6 C7 1.410(3)
C6 C10 1.410(4)
C6 H6 0.9300
C7 C8 1.419(3)
C7 H7 0.9300
C8 C9 1.414(3)
C8 H8 0.9300
C9 C10 1.409(3)
C9 H9 0.9300
C10 H10 0.9300
N1 C17 1.455(3)
N1 C11 1.468(2)
N2 C18 1.442(3)
N2 C12 1.458(3)
C11 C16 1.504(3)
C11 C12 1.508(3)
C11 H11 0.9800
C12 C13 1.509(3)
C12 H12 0.9800
C13 C14 1.523(4)
C13 H13A 0.9700
C13 H13B 0.9700
C14 C15 1.520(4)
C14 H14A 0.9700
C14 H14B 0.9700
C15 C16 1.527(3)
C15 H15A 0.9700
C15 H15B 0.9700
C16 H16A 0.9700
C16 H16B 0.9700
C17 H17A 0.9600
C17 H17B 0.9600
C17 H17C 0.9600
C18 H18A 0.9600
C18 H18B 0.9600
C18 H18C 0.9600

loop_
_geom_torsion_atom_site_label_1
_geom_torsion_atom_site_label_2
_geom_torsion_atom_site_label_3
_geom_torsion_atom_site_label_4
_geom_torsion
O1 P1 C1 C2 37.4(2)
N1 P1 C1 C2 170.17(18)
N2 P1 C1 C2 -89.4(2)
O1 P1 C1 C5 -148.40(19)
N1 P1 C1 C5 -15.7(2)
N2 P1 C1 C5 84.8(2)
O1 P1 C1 Fe1 -56.04(19)
N1 P1 C1 Fe1 76.69(17)
N2 P1 C1 Fe1 177.12(14)
C4 Fe1 C1 C2 81.03(16)
C5 Fe1 C1 C2 118.5(2)
C9 Fe1 C1 C2 162.1(2)
C3 Fe1 C1 C2 37.48(15)
C7 Fe1 C1 C2 -77.97(17)
C6 Fe1 C1 C2 -120.03(16)
C10 Fe1 C1 C2 -162.76(15)
C8 Fe1 C1 C2 -42.1(3)
C2 Fe1 C1 C5 -118.5(2)
C4 Fe1 C1 C5 -37.43(15)
C9 Fe1 C1 C5 43.6(3)
C3 Fe1 C1 C5 -80.98(16)
C7 Fe1 C1 C5 163.57(14)
C6 Fe1 C1 C5 121.51(16)
C10 Fe1 C1 C5 78.78(17)
C8 Fe1 C1 C5 -160.6(3)
C2 Fe1 C1 P1 121.7(2)
C4 Fe1 C1 P1 -157.3(2)
C5 Fe1 C1 P1 -119.9(2)
C9 Fe1 C1 P1 -76.3(3)
C3 Fe1 C1 P1 159.1(2)
C7 Fe1 C1 P1 43.7(2)
C6 Fe1 C1 P1 1.6(2)
C10 Fe1 C1 P1 -41.1(2)
C8 Fe1 C1 P1 79.6(3)
C5 C1 C2 C3 -0.2(3)
P1 C1 C2 C3 174.81(16)
Fe1 C1 C2 C3 -59.56(16)
C5 C1 C2 Fe1 59.31(15)
P1 C1 C2 Fe1 -125.64(18)
C1 Fe1 C2 C3 119.4(2)
C4 Fe1 C2 C3 37.08(14)
C5 Fe1 C2 C3 80.89(16)
C9 Fe1 C2 C3 -40.6(3)
C7 Fe1 C2 C3 -118.36(15)
C6 Fe1 C2 C3 -160.73(14)
C10 Fe1 C2 C3 163.5(3)
C8 Fe1 C2 C3 -75.70(17)
C4 Fe1 C2 C1 -82.30(15)
C5 Fe1 C2 C1 -38.49(13)
C9 Fe1 C2 C1 -160.0(3)
C3 Fe1 C2 C1 -119.4(2)
C7 Fe1 C2 C1 122.26(14)
C6 Fe1 C2 C1 79.89(15)
C10 Fe1 C2 C1 44.1(3)
C8 Fe1 C2 C1 164.92(13)
C1 C2 C3 C4 0.6(3)
Fe1 C2 C3 C4 -58.72(18)
C1 C2 C3 Fe1 59.33(16)
C2 Fe1 C3 C4 120.19(19)
C1 Fe1 C3 C4 82.25(14)
C5 Fe1 C3 C4 37.65(13)
C9 Fe1 C3 C4 -75.44(16)
C7 Fe1 C3 C4 -158.92(14)
C6 Fe1 C3 C4 169.5(2)
C10 Fe1 C3 C4 -43.3(3)
C8 Fe1 C3 C4 -117.10(14)
C1 Fe1 C3 C2 -37.94(13)
C4 Fe1 C3 C2 -120.19(19)
C5 Fe1 C3 C2 -82.54(15)
C9 Fe1 C3 C2 164.36(14)
C7 Fe1 C3 C2 80.89(16)
C6 Fe1 C3 C2 49.3(3)
C10 Fe1 C3 C2 -163.5(2)
C8 Fe1 C3 C2 122.71(14)
C2 C3 C4 C5 -0.7(3)
Fe1 C3 C4 C5 -59.32(16)
C2 C3 C4 Fe1 58.59(16)
C2 Fe1 C4 C3 -37.18(13)
C1 Fe1 C4 C3 -81.43(15)
C5 Fe1 C4 C3 -119.4(2)
C9 Fe1 C4 C3 122.07(14)
C7 Fe1 C4 C3 50.4(3)
C6 Fe1 C4 C3 -168.8(3)
C10 Fe1 C4 C3 162.96(14)
C8 Fe1 C4 C3 80.37(16)
C2 Fe1 C4 C5 82.27(16)
C1 Fe1 C4 C5 38.02(15)
C9 Fe1 C4 C5 -118.48(16)
C3 Fe1 C4 C5 119.4(2)
C7 Fe1 C4 C5 169.9(2)
C6 Fe1 C4 C5 -49.3(3)
C10 Fe1 C4 C5 -77.59(18)
C8 Fe1 C4 C5 -160.18(15)
C3 C4 C5 C1 0.6(3)
Fe1 C4 C5 C1 -58.86(15)
C3 C4 C5 Fe1 59.44(17)
C2 C1 C5 C4 -0.2(2)
P1 C1 C5 C4 -175.34(17)
Fe1 C1 C5 C4 59.05(15)
C2 C1 C5 Fe1 -59.25(14)
P1 C1 C5 Fe1 125.61(18)
C2 Fe1 C5 C4 -81.20(17)
C1 Fe1 C5 C4 -119.5(2)
C9 Fe1 C5 C4 78.62(19)
C3 Fe1 C5 C4 -37.47(16)
C7 Fe1 C5 C4 -167.2(3)
C6 Fe1 C5 C4 161.70(16)
C10 Fe1 C5 C4 120.73(17)
C8 Fe1 C5 C4 45.4(3)
C2 Fe1 C5 C1 38.27(14)
C4 Fe1 C5 C1 119.5(2)
C9 Fe1 C5 C1 -161.91(14)
C3 Fe1 C5 C1 82.01(16)
C7 Fe1 C5 C1 -47.7(4)
C6 Fe1 C5 C1 -78.82(17)
C10 Fe1 C5 C1 -119.79(15)
C8 Fe1 C5 C1 164.9(2)
C2 Fe1 C6 C7 79.25(16)
C1 Fe1 C6 C7 122.38(15)
C4 Fe1 C6 C7 -157.5(3)
C5 Fe1 C6 C7 165.59(15)
C9 Fe1 C6 C7 -81.77(16)
C3 Fe1 C6 C7 42.9(3)
C10 Fe1 C6 C7 -119.6(2)
C8 Fe1 C6 C7 -37.79(15)
C2 Fe1 C6 C10 -161.11(14)
C1 Fe1 C6 C10 -117.97(15)
C4 Fe1 C6 C10 -37.8(3)
C5 Fe1 C6 C10 -74.76(17)
C9 Fe1 C6 C10 37.87(14)
C3 Fe1 C6 C10 162.6(2)
C7 Fe1 C6 C10 119.6(2)
C8 Fe1 C6 C10 81.86(15)
C10 C6 C7 C8 0.2(2)
Fe1 C6 C7 C8 59.33(15)
C10 C6 C7 Fe1 -59.16(15)
C2 Fe1 C7 C6 -120.28(16)
C1 Fe1 C7 C6 -77.51(18)
C4 Fe1 C7 C6 160.7(2)
C5 Fe1 C7 C6 -40.9(4)
C9 Fe1 C7 C6 81.26(17)
C3 Fe1 C7 C6 -162.99(16)
C10 Fe1 C7 C6 37.43(16)
C8 Fe1 C7 C6 119.3(2)
C2 Fe1 C7 C8 120.42(15)
C1 Fe1 C7 C8 163.19(13)
C4 Fe1 C7 C8 41.3(3)
C5 Fe1 C7 C8 -160.2(3)
C9 Fe1 C7 C8 -38.04(15)
C3 Fe1 C7 C8 77.70(17)
C6 Fe1 C7 C8 -119.3(2)
C10 Fe1 C7 C8 -81.87(15)
C6 C7 C8 C9 0.0(2)
Fe1 C7 C8 C9 59.40(16)
C6 C7 C8 Fe1 -59.41(14)
C2 Fe1 C8 C9 162.08(15)
C1 Fe1 C8 C9 -165.9(3)
C4 Fe1 C8 C9 78.91(18)
C5 Fe1 C8 C9 46.4(3)
C3 Fe1 C8 C9 120.88(16)
C7 Fe1 C8 C9 -118.6(2)
C6 Fe1 C8 C9 -81.07(17)
C10 Fe1 C8 C9 -37.34(16)
C2 Fe1 C8 C7 -79.30(18)
C1 Fe1 C8 C7 -47.3(3)
C4 Fe1 C8 C7 -162.47(16)
C5 Fe1 C8 C7 165.0(2)
C9 Fe1 C8 C7 118.6(2)
C3 Fe1 C8 C7 -120.50(16)
C6 Fe1 C8 C7 37.55(16)
C10 Fe1 C8 C7 81.28(16)
C7 C8 C9 C10 -0.2(3)
Fe1 C8 C9 C10 59.32(15)
C7 C8 C9 Fe1 -59.47(15)
C2 Fe1 C9 C10 -166.9(3)
C1 Fe1 C9 C10 48.5(3)
C4 Fe1 C9 C10 122.09(16)
C5 Fe1 C9 C10 80.44(18)
C3 Fe1 C9 C10 162.89(16)
C7 Fe1 C9 C10 -81.66(16)
C6 Fe1 C9 C10 -37.85(15)
C8 Fe1 C9 C10 -119.8(2)
C2 Fe1 C9 C8 -47.1(4)
C1 Fe1 C9 C8 168.3(2)
C4 Fe1 C9 C8 -118.13(15)
C5 Fe1 C9 C8 -159.78(14)
C3 Fe1 C9 C8 -77.33(18)
C7 Fe1 C9 C8 38.13(15)
C6 Fe1 C9 C8 81.94(16)
C10 Fe1 C9 C8 119.8(2)
C8 C9 C10 C6 0.3(3)
Fe1 C9 C10 C6 59.56(15)
C8 C9 C10 Fe1 -59.30(16)
C7 C6 C10 C9 -0.3(2)
Fe1 C6 C10 C9 -59.42(15)
C7 C6 C10 Fe1 59.15(15)
C2 Fe1 C10 C9 167.3(2)
C1 Fe1 C10 C9 -159.89(15)
C4 Fe1 C10 C9 -75.48(18)
C5 Fe1 C10 C9 -117.23(16)
C3 Fe1 C10 C9 -43.5(3)
C7 Fe1 C10 C9 81.47(16)
C6 Fe1 C10 C9 118.9(2)
C8 Fe1 C10 C9 37.45(15)
C2 Fe1 C10 C6 48.5(3)
C1 Fe1 C10 C6 81.23(16)
C4 Fe1 C10 C6 165.63(13)
C5 Fe1 C10 C6 123.89(14)
C9 Fe1 C10 C6 -118.9(2)
C3 Fe1 C10 C6 -162.4(2)
C7 Fe1 C10 C6 -37.42(13)
C8 Fe1 C10 C6 -81.43(14)
O1 P1 N1 C17 34.3(2)
N2 P1 N1 C17 157.62(18)
C1 P1 N1 C17 -92.66(18)
O1 P1 N1 C11 -111.65(15)
N2 P1 N1 C11 11.66(16)
C1 P1 N1 C11 121.38(15)
O1 P1 N2 C18 -81.79(19)
N1 P1 N2 C18 151.06(17)
C1 P1 N2 C18 42.1(2)
O1 P1 N2 C12 142.58(16)
N1 P1 N2 C12 15.43(17)
C1 P1 N2 C12 -93.55(17)
C17 N1 C11 C16 57.7(3)
P1 N1 C11 C16 -155.28(17)
C17 N1 C11 C12 179.4(2)
P1 N1 C11 C12 -33.7(2)
C18 N2 C12 C11 -174.40(18)
P1 N2 C12 C11 -36.7(2)
C18 N2 C12 C13 63.7(3)
P1 N2 C12 C13 -158.59(18)
N1 C11 C12 N2 43.2(2)
C16 C11 C12 N2 168.82(17)
N1 C11 C12 C13 169.5(2)
C16 C11 C12 C13 -64.9(2)
N2 C12 C13 C14 179.6(2)
C11 C12 C13 C14 60.6(3)
C12 C13 C14 C15 -54.7(3)
C13 C14 C15 C16 52.4(3)
N1 C11 C16 C15 176.23(19)
C12 C11 C16 C15 58.6(3)
C14 C15 C16 C11 -52.7(3)
